data_1001741
loop_
_publ_author_name
'Leclaire, A.'
'Monier, J. C.'

_publ_section_title
;
 Liaisons hydrogene dans les cristaux de Ca(NO3)2*4H2Oalpha
 Locality: synthetic
;
_journal_name_full 'Acta Crystallographica, Section B'
_journal_page_first 1861
_journal_page_last 1866
_journal_paper_doi 10.1107/S0567740877007213
_journal_volume 33
_journal_year 1977
_chemical_compound_source synthetic
_chemical_formula_structural 'Ca (N O3)2 (H2 O)4'
_chemical_formula_sum 'Ca H8 N2 O10'
_chemical_name_mineral Nitrocalcite
_chemical_name_systematic 'Calcium nitrate tetrahydrate - $-alpha'
_space_group_IT_number 14
_symmetry_cell_setting monoclinic
_symmetry_Int_Tables_number 14
_symmetry_space_group_name_Hall '-P 2ybc'
_symmetry_space_group_name_H-M 'P 1 21/c 1'
_cell_angle_alpha 90
_cell_angle_beta 106.22(1)
_cell_angle_gamma 90
_cell_formula_units_Z 4
_cell_length_a 6.2786(7)
_cell_length_b 9.1551(5)
_cell_length_c 14.8999(12)
_cell_volume 822.4
_exptl_crystal_density_meas 1.9
_refine_ls_R_factor_all 0.028
_cod_original_formula_sum 'H8 Ca N2 O10'
_cod_database_code 1001741

loop_
_symmetry_equiv_pos_as_xyz
x,y,z
-x,1/2+y,1/2-z
-x,-y,-z
x,1/2-y,1/2+z

loop_
_atom_site_label
_atom_site_type_symbol
_atom_site_symmetry_multiplicity
_atom_site_Wyckoff_symbol
_atom_site_fract_x
_atom_site_fract_y
_atom_site_fract_z
_atom_site_occupancy
_atom_site_attached_hydrogens
_atom_site_calc_flag
Ca1 Ca2+ 4 e 0.32775(4) 0.41024(3) 0.36704(2) 1. 0 d
N1 N5+ 4 e 0.07615(18) 0.37196(13) 0.16956(8) 1. 0 d
N2 N5+ 4 e 0.48048(17) 0.73285(12) 0.40676(7) 1. 0 d
O1 O2- 4 e 0.05757(19) 0.48374(12) 0.21718(7) 1. 0 d
O2 O2- 4 e 0.18733(19) 0.26869(11) 0.21202(8) 1. 0 d
O3 O2- 4 e -0.02525(20) 0.36516(15) 0.08576(7) 1. 0 d
O4 O2- 4 e 0.54009(18) 0.62111(10) 0.45857(7) 1. 0 d
O5 O2- 4 e 0.5490(2) 0.85477(11) 0.43477(8) 1. 0 d
O6 O2- 4 e 0.35068(17) 0.71221(12) 0.32758(6) 1. 0 d
O7 O2- 4 e 0.59973(18) 0.46279(12) 0.28249(8) 1. 0 d
O8 O2- 4 e 0.03795(18) 0.53620(11) 0.41525(7) 1. 0 d
O9 O2- 4 e 0.08003(21) 0.22224(12) 0.39698(8) 1. 0 d
O10 O2- 4 e 0.57447(24) 0.19691(15) 0.38527(10) 1. 0 d
H1 H1+ 4 e 0.6203(41) 0.3934(30) 0.2512(17) 1. 0 d
H2 H1+ 4 e 0.5884(41) 0.5413(30) 0.2489(18) 1. 0 d
H3 H1+ 4 e 0.0252(42) 0.6130(29) 0.4109(18) 1. 0 d
H4 H1+ 4 e 0.0745(83) 0.5148(62) 0.4697(36) 0.5 0 d
H5 H1+ 4 e -0.1226(82) 0.5006(59) 0.3575(35) 0.5 0 d
H6 H1+ 4 e 0.0765(41) 0.1437(29) 0.3661(18) 1. 0 d
H7 H1+ 4 e 0.1411(41) 0.1855(29) 0.4506(18) 1. 0 d
H8 H1+ 4 e 0.5789(42) 0.1456(29) 0.4220(17) 1. 0 d
H9 H1+ 4 e 0.7103(41) 0.2093(30) 0.3861(17) 1. 0 d

loop_
_atom_type_symbol
_atom_type_oxidation_number
Ca2+ 2.000
N5+ 5.000
O2- -2.000
H1+ 1.000
